data_4349330
loop_
_publ_author_name
'Zhou, Ang'
'Prakash, Jai'
'Rohde, Gregory T.'
'Klein, Johannes E. M. N.'
'Kleespies, Scott T.'
'Draksharapu, Apparao'
'Fan, Ruixi'
'Guo, Yisong'
'Cramer, Christopher J.'
'Que, Jr, Lawrence'

_publ_section_title
;
 The Two Faces of Tetramethylcyclam in Iron Chemistry: Distinct Fe-O-M
 Complexes Derived from
 [Fe<sup>IV</sup>(O<sub>anti/syn</sub>)(TMC)]<sup>2+</sup> Isomers.
;
_journal_issue 1
_journal_name_full 'Inorganic chemistry'
_journal_page_first 518
_journal_page_last 527
_journal_paper_doi 10.1021/acs.inorgchem.6b02417
_journal_volume 56
_journal_year 2017
_chemical_formula_moiety 'C14 H32 Cl3 Fe2 N4 O, C F3 O3 S, 2(C2 H3 N)'
_chemical_formula_sum 'C19 H38 Cl3 F3 Fe2 N6 O4 S'
_chemical_formula_weight 721.66
_space_group_crystal_system monoclinic
_space_group_IT_number 14
_space_group_name_Hall '-P 2ybc'
_space_group_name_H-M_alt 'P 1 21/c 1'
_atom_sites_solution_hydrogens geom
_audit_creation_method SHELXL-2014/7
_cell_angle_alpha 90
_cell_angle_beta 91.9480(10)
_cell_angle_gamma 90
_cell_formula_units_Z 4
_cell_length_a 10.1776(8)
_cell_length_b 9.2395(7)
_cell_length_c 33.194(3)
_cell_measurement_reflns_used 239
_cell_measurement_temperature 173(2)
_cell_measurement_theta_max 23.74
_cell_measurement_theta_min 2.28
_cell_volume 3119.6(4)
_computing_cell_refinement 'SAINT+ V2012/1'
_computing_data_collection 'APEX2 v2014.1-1, Bruker 2014'
_computing_data_reduction 'SAINT+ V2012/1'
_computing_structure_refinement 'SHELXL-2014/7 (Sheldrick, 2014)'
_computing_structure_solution SHELXS-97
_diffrn_ambient_temperature 173(2)
_diffrn_measured_fraction_theta_full 1.000
_diffrn_measured_fraction_theta_max 1.000
_diffrn_measurement_device_type 'Bruker APEX-II CCD'
_diffrn_measurement_method '\f and \w scans'
_diffrn_radiation_monochromator graphite
_diffrn_radiation_source 'normal-focus sealed tube'
_diffrn_radiation_type MoK\a
_diffrn_radiation_wavelength 0.71073
_diffrn_reflns_av_R_equivalents 0.0376
_diffrn_reflns_av_unetI/netI 0.0289
_diffrn_reflns_Laue_measured_fraction_full 1.000
_diffrn_reflns_Laue_measured_fraction_max 1.000
_diffrn_reflns_limit_h_max 12
_diffrn_reflns_limit_h_min -12
_diffrn_reflns_limit_k_max 11
_diffrn_reflns_limit_k_min -11
_diffrn_reflns_limit_l_max 41
_diffrn_reflns_limit_l_min -41
_diffrn_reflns_number 32519
_diffrn_reflns_point_group_measured_fraction_full 1.000
_diffrn_reflns_point_group_measured_fraction_max 1.000
_diffrn_reflns_theta_full 25.242
_diffrn_reflns_theta_max 26.410
_diffrn_reflns_theta_min 1.228
_exptl_absorpt_coefficient_mu 1.307
_exptl_absorpt_correction_T_max 0.7456
_exptl_absorpt_correction_T_min 0.6317
_exptl_absorpt_correction_type multi-scan
_exptl_absorpt_process_details 'SADABS, R. Blessing, 1995'
_exptl_crystal_colour orange
_exptl_crystal_density_diffrn 1.537
_exptl_crystal_description block
_exptl_crystal_F_000 1488
_exptl_crystal_size_max 0.25
_exptl_crystal_size_mid 0.20
_exptl_crystal_size_min 0.15
_refine_diff_density_max 1.289
_refine_diff_density_min -0.811
_refine_diff_density_rms 0.073
_refine_ls_extinction_method none
_refine_ls_goodness_of_fit_ref 1.043
_refine_ls_hydrogen_treatment constr
_refine_ls_matrix_type full
_refine_ls_number_parameters 501
_refine_ls_number_reflns 6404
_refine_ls_number_restraints 313
_refine_ls_restrained_S_all 1.288
_refine_ls_R_factor_all 0.0658
_refine_ls_R_factor_gt 0.0479
_refine_ls_shift/su_max 0.001
_refine_ls_shift/su_mean 0.000
_refine_ls_structure_factor_coef Fsqd
_refine_ls_weighting_details 'w=1/[\s^2^(Fo^2^)+(0.0393P)^2^+6.2762P] where P=(Fo^2^+2Fc^2^)/3'
_refine_ls_weighting_scheme calc
_refine_ls_wR_factor_gt 0.1056
_refine_ls_wR_factor_ref 0.1167
_reflns_Friedel_coverage 0.000
_reflns_number_gt 4984
_reflns_number_total 6404
_reflns_threshold_expression 'I > 2\s(I)'
_cod_data_source_file ic6b02417_si_001.cif
_cod_data_source_block 14202a1
_cod_original_sg_symbol_H-M 'P 21/c'
_cod_database_code 4349330
_shelx_shelxl_version_number 2014/7
_shelx_space_group_comment
;
The symmetry employed for this shelxl refinement is uniquely defined
by the following loop, which should always be used as a source of
symmetry information in preference to the above space-group names.
They are only intended as comments.
;

loop_
_space_group_symop_operation_xyz
'x, y, z'
'-x, y+1/2, -z+1/2'
'-x, -y, -z'
'x, -y-1/2, z-1/2'

loop_
_atom_site_label
_atom_site_type_symbol
_atom_site_fract_x
_atom_site_fract_y
_atom_site_fract_z
_atom_site_U_iso_or_equiv
_atom_site_adp_type
_atom_site_occupancy
_atom_site_site_symmetry_order
_atom_site_calc_flag
_atom_site_refinement_flags_posn
_atom_site_refinement_flags_adp
_atom_site_refinement_flags_occupancy
_atom_site_disorder_assembly
_atom_site_disorder_group
Fe2 Fe 0.15550(14) 0.90012(11) 0.82536(4) 0.0322(2) Uani 0.854(2) 1 d D U P A 1
Cl1 Cl -0.0064(3) 0.7851(4) 0.79263(7) 0.0882(10) Uani 0.854(2) 1 d D . P A 1
Cl2 Cl 0.2445(4) 1.0533(4) 0.78312(10) 0.0571(5) Uani 0.854(2) 1 d D . P A 1
Cl3 Cl 0.08767(16) 1.0140(2) 0.87914(6) 0.0491(4) Uani 0.854(2) 1 d D . P A 1
O1 O 0.2756(3) 0.7736(4) 0.84247(13) 0.0340(7) Uani 0.854(2) 1 d D U P A 1
Fe1 Fe 0.39888(9) 0.67050(8) 0.86620(2) 0.03024(17) Uani 0.854(2) 1 d D U P A 1
N1 N 0.5559(3) 0.6446(4) 0.82562(9) 0.0351(7) Uani 0.854(2) 1 d D U P A 1
C1 C 0.5484(5) 0.4923(5) 0.81137(13) 0.0515(12) Uani 0.854(2) 1 d D U P A 1
H1A H 0.5972 0.4828 0.7862 0.062 Uiso 0.854(2) 1 calc R U P A 1
H1B H 0.5907 0.4283 0.8319 0.062 Uiso 0.854(2) 1 calc R U P A 1
C2 C 0.4104(6) 0.4455(5) 0.80376(12) 0.0525(11) Uani 0.854(2) 1 d D U P A 1
H2A H 0.4091 0.3427 0.7954 0.063 Uiso 0.854(2) 1 calc R U P A 1
H2B H 0.3705 0.5036 0.7815 0.063 Uiso 0.854(2) 1 calc R U P A 1
N2 N 0.3311(4) 0.4632(3) 0.84061(11) 0.0419(8) Uani 0.854(2) 1 d D U P A 1
C3 C 0.3601(7) 0.3353(5) 0.86749(14) 0.0635(15) Uani 0.854(2) 1 d D U P A 1
H3A H 0.4565 0.3267 0.8718 0.076 Uiso 0.854(2) 1 calc R U P A 1
H3B H 0.3287 0.2463 0.8536 0.076 Uiso 0.854(2) 1 calc R U P A 1
C4 C 0.2969(6) 0.3451(5) 0.90821(14) 0.0656(15) Uani 0.854(2) 1 d D U P A 1
H4A H 0.2038 0.3742 0.9039 0.079 Uiso 0.854(2) 1 calc R U P A 1
H4B H 0.2979 0.2478 0.9207 0.079 Uiso 0.854(2) 1 calc R U P A 1
C5 C 0.3637(6) 0.4510(5) 0.93723(13) 0.0540(12) Uani 0.854(2) 1 d D U P A 1
H5A H 0.3276 0.4368 0.9643 0.065 Uiso 0.854(2) 1 calc R U P A 1
H5B H 0.4586 0.4278 0.9393 0.065 Uiso 0.854(2) 1 calc R U P A 1
N3 N 0.3485(6) 0.6084(6) 0.92579(10) 0.0448(7) Uani 0.854(2) 1 d D U P A 1
C6 C 0.4328(6) 0.6939(6) 0.95412(13) 0.0548(12) Uani 0.854(2) 1 d D U P A 1
H6A H 0.5205 0.6480 0.9569 0.066 Uiso 0.854(2) 1 calc R U P A 1
H6B H 0.3934 0.6946 0.9810 0.066 Uiso 0.854(2) 1 calc R U P A 1
C7 C 0.4476(5) 0.8461(5) 0.93962(12) 0.0499(11) Uani 0.854(2) 1 d D U P A 1
H7A H 0.3610 0.8949 0.9390 0.060 Uiso 0.854(2) 1 calc R U P A 1
H7B H 0.5073 0.8999 0.9584 0.060 Uiso 0.854(2) 1 calc R U P A 1
N4 N 0.5020(3) 0.8469(4) 0.89847(11) 0.0374(7) Uani 0.854(2) 1 d D U P A 1
C8 C 0.6496(4) 0.8286(6) 0.90248(14) 0.0511(11) Uani 0.854(2) 1 d D U P A 1
H8A H 0.6873 0.9135 0.9169 0.061 Uiso 0.854(2) 1 calc R U P A 1
H8B H 0.6693 0.7419 0.9191 0.061 Uiso 0.854(2) 1 calc R U P A 1
C9 C 0.7159(5) 0.8129(7) 0.86300(16) 0.0587(14) Uani 0.854(2) 1 d D U P A 1
H9A H 0.8116 0.8272 0.8677 0.070 Uiso 0.854(2) 1 calc R U P A 1
H9B H 0.6840 0.8909 0.8447 0.070 Uiso 0.854(2) 1 calc R U P A 1
C10 C 0.6942(5) 0.6689(6) 0.84192(15) 0.0572(12) Uani 0.854(2) 1 d D U P A 1
H10A H 0.7551 0.6622 0.8193 0.069 Uiso 0.854(2) 1 calc R U P A 1
H10B H 0.7172 0.5902 0.8612 0.069 Uiso 0.854(2) 1 calc R U P A 1
C11 C 0.5289(5) 0.7442(6) 0.79109(15) 0.0404(13) Uani 0.854(2) 1 d D U P A 1
H11A H 0.5951 0.7296 0.7707 0.061 Uiso 0.854(2) 1 calc R U P A 1
H11B H 0.5325 0.8445 0.8006 0.061 Uiso 0.854(2) 1 calc R U P A 1
H11C H 0.4414 0.7239 0.7792 0.061 Uiso 0.854(2) 1 calc R U P A 1
C12 C 0.1913(6) 0.4638(5) 0.82848(16) 0.0603(13) Uani 0.854(2) 1 d D U P A 1
H12A H 0.1680 0.3710 0.8159 0.090 Uiso 0.854(2) 1 calc R U P A 1
H12B H 0.1741 0.5424 0.8092 0.090 Uiso 0.854(2) 1 calc R U P A 1
H12C H 0.1385 0.4785 0.8523 0.090 Uiso 0.854(2) 1 calc R U P A 1
C13 C 0.2080(7) 0.6507(11) 0.9307(3) 0.0566(16) Uani 0.854(2) 1 d D U P A 1
H13A H 0.1822 0.6280 0.9582 0.085 Uiso 0.854(2) 1 calc R U P A 1
H13B H 0.1518 0.5971 0.9114 0.085 Uiso 0.854(2) 1 calc R U P A 1
H13C H 0.1979 0.7548 0.9259 0.085 Uiso 0.854(2) 1 calc R U P A 1
C14 C 0.4754(5) 0.9907(5) 0.87963(14) 0.0432(10) Uani 0.854(2) 1 d D U P A 1
H14A H 0.5207 1.0662 0.8955 0.065 Uiso 0.854(2) 1 calc R U P A 1
H14B H 0.3806 1.0094 0.8788 0.065 Uiso 0.854(2) 1 calc R U P A 1
H14C H 0.5076 0.9912 0.8521 0.065 Uiso 0.854(2) 1 calc R U P A 1
Fe2' Fe 0.1510(9) 0.8744(8) 0.8277(3) 0.0322(2) Uani 0.146(2) 1 d D U P A 2
Cl1' Cl -0.0040(19) 0.750(3) 0.8039(6) 0.0882(10) Uani 0.146(2) 1 d D . P A 2
Cl2' Cl 0.223(3) 1.048(2) 0.7884(7) 0.0571(5) Uani 0.146(2) 1 d D . P A 2
Cl3' Cl 0.0528(13) 0.9872(16) 0.8785(4) 0.0491(4) Uani 0.146(2) 1 d D . P A 2
O1' O 0.2988(18) 0.782(3) 0.8471(8) 0.0340(7) Uani 0.146(2) 1 d D U P A 2
Fe1' Fe 0.4392(5) 0.6877(5) 0.86929(15) 0.03024(17) Uani 0.146(2) 1 d D U P A 2
N1' N 0.3828(17) 0.4785(10) 0.8472(5) 0.0419(8) Uani 0.146(2) 1 d D U P A 2
C1' C 0.312(2) 0.397(2) 0.8791(6) 0.0511(11) Uani 0.146(2) 1 d D U P A 2
H1'A H 0.2163 0.4076 0.8740 0.061 Uiso 0.146(2) 1 calc R U P A 2
H1'B H 0.3334 0.2925 0.8767 0.061 Uiso 0.146(2) 1 calc R U P A 2
C2' C 0.345(3) 0.444(3) 0.9206(6) 0.0572(12) Uani 0.146(2) 1 d D U P A 2
H2'A H 0.4303 0.4004 0.9294 0.069 Uiso 0.146(2) 1 calc R U P A 2
H2'B H 0.2774 0.4074 0.9387 0.069 Uiso 0.146(2) 1 calc R U P A 2
N2' N 0.355(3) 0.607(3) 0.9250(4) 0.0448(7) Uani 0.146(2) 1 d D U P A 2
C3' C 0.448(3) 0.631(2) 0.9603(6) 0.0515(12) Uani 0.146(2) 1 d D U P A 2
H3'A H 0.4075 0.5944 0.9850 0.062 Uiso 0.146(2) 1 calc R U P A 2
H3'B H 0.5288 0.5734 0.9562 0.062 Uiso 0.146(2) 1 calc R U P A 2
C4' C 0.487(2) 0.785(3) 0.9669(7) 0.0587(14) Uani 0.146(2) 1 d D U P A 2
H4'A H 0.5194 0.7946 0.9952 0.070 Uiso 0.146(2) 1 calc R U P A 2
H4'B H 0.4063 0.8445 0.9638 0.070 Uiso 0.146(2) 1 calc R U P A 2
C5' C 0.589(2) 0.847(2) 0.9402(5) 0.0525(11) Uani 0.146(2) 1 d D U P A 2
H5'A H 0.6649 0.7806 0.9396 0.063 Uiso 0.146(2) 1 calc R U P A 2
H5'B H 0.6196 0.9408 0.9513 0.063 Uiso 0.146(2) 1 calc R U P A 2
N3' N 0.5337(17) 0.8694(14) 0.8977(5) 0.0374(7) Uani 0.146(2) 1 d D U P A 2
C6' C 0.644(2) 0.914(2) 0.8726(7) 0.0635(15) Uani 0.146(2) 1 d D U P A 2
H6'A H 0.7107 0.9647 0.8897 0.076 Uiso 0.146(2) 1 calc R U P A 2
H6'B H 0.6106 0.9833 0.8518 0.076 Uiso 0.146(2) 1 calc R U P A 2
C7' C 0.706(2) 0.787(3) 0.8524(8) 0.0540(12) Uani 0.146(2) 1 d D U P A 2
H7'A H 0.7732 0.8218 0.8339 0.065 Uiso 0.146(2) 1 calc R U P A 2
H7'B H 0.7506 0.7251 0.8731 0.065 Uiso 0.146(2) 1 calc R U P A 2
N4' N 0.6058(12) 0.6972(17) 0.8290(4) 0.0351(7) Uani 0.146(2) 1 d D U P A 2
C8' C 0.665(2) 0.557(2) 0.8185(7) 0.0548(12) Uani 0.146(2) 1 d D U P A 2
H8'A H 0.7065 0.5132 0.8430 0.066 Uiso 0.146(2) 1 calc R U P A 2
H8'B H 0.7346 0.5730 0.7989 0.066 Uiso 0.146(2) 1 calc R U P A 2
C9' C 0.565(3) 0.456(3) 0.8010(8) 0.0656(15) Uani 0.146(2) 1 d D U P A 2
H9'A H 0.6088 0.3818 0.7846 0.079 Uiso 0.146(2) 1 calc R U P A 2
H9'B H 0.5027 0.5100 0.7830 0.079 Uiso 0.146(2) 1 calc R U P A 2
C10' C 0.489(2) 0.382(2) 0.8339(6) 0.0499(11) Uani 0.146(2) 1 d D U P A 2
H10C H 0.4510 0.2898 0.8235 0.060 Uiso 0.146(2) 1 calc R U P A 2
H10D H 0.5495 0.3586 0.8570 0.060 Uiso 0.146(2) 1 calc R U P A 2
C11' C 0.276(3) 0.490(3) 0.8145(8) 0.0603(13) Uani 0.146(2) 1 d D U P A 2
H11D H 0.2211 0.4027 0.8149 0.090 Uiso 0.146(2) 1 calc R U P A 2
H11E H 0.3164 0.4981 0.7882 0.090 Uiso 0.146(2) 1 calc R U P A 2
H11F H 0.2220 0.5752 0.8193 0.090 Uiso 0.146(2) 1 calc R U P A 2
C12' C 0.225(4) 0.667(6) 0.9323(17) 0.0566(16) Uani 0.146(2) 1 d D U P A 2
H12D H 0.1992 0.6408 0.9594 0.085 Uiso 0.146(2) 1 calc R U P A 2
H12E H 0.1614 0.6285 0.9124 0.085 Uiso 0.146(2) 1 calc R U P A 2
H12F H 0.2288 0.7729 0.9299 0.085 Uiso 0.146(2) 1 calc R U P A 2
C13' C 0.441(2) 0.997(2) 0.8987(8) 0.0432(10) Uani 0.146(2) 1 d D U P A 2
H13D H 0.4901 1.0846 0.9060 0.065 Uiso 0.146(2) 1 calc R U P A 2
H13E H 0.3740 0.9791 0.9187 0.065 Uiso 0.146(2) 1 calc R U P A 2
H13F H 0.3977 1.0094 0.8721 0.065 Uiso 0.146(2) 1 calc R U P A 2
C14' C 0.562(3) 0.771(4) 0.7909(8) 0.0404(13) Uani 0.146(2) 1 d D U P A 2
H14D H 0.6349 0.7732 0.7723 0.061 Uiso 0.146(2) 1 calc R U P A 2
H14E H 0.5343 0.8696 0.7968 0.061 Uiso 0.146(2) 1 calc R U P A 2
H14F H 0.4881 0.7172 0.7784 0.061 Uiso 0.146(2) 1 calc R U P A 2
N6 N 0.3329(5) 0.6285(5) 0.70958(14) 0.0844(14) Uani 1 1 d . . . . .
C19 C 0.2366(5) 0.6840(5) 0.70265(13) 0.0610(12) Uani 1 1 d . . . . .
C20 C 0.1117(5) 0.7569(7) 0.69313(15) 0.0766(15) Uani 1 1 d . . . . .
H20A H 0.0920 0.7510 0.6641 0.115 Uiso 1 1 calc R U . . .
H20B H 0.1181 0.8587 0.7012 0.115 Uiso 1 1 calc R U . . .
H20C H 0.0413 0.7099 0.7077 0.115 Uiso 1 1 calc R U . . .
N5 N 0.2657(5) 1.1078(6) 0.98683(13) 0.0928(16) Uani 1 1 d . . . . .
C17 C 0.1762(5) 1.1399(5) 1.00288(13) 0.0564(11) Uani 1 1 d . . . . .
C18 C 0.0622(5) 1.1804(7) 1.02486(17) 0.0845(17) Uani 1 1 d . . . . .
H18A H 0.0710 1.2811 1.0338 0.127 Uiso 1 1 calc R U . . .
H18B H 0.0547 1.1171 1.0484 0.127 Uiso 1 1 calc R U . . .
H18C H -0.0168 1.1706 1.0073 0.127 Uiso 1 1 calc R U . . .
S1 S 0.8084(2) 0.4305(2) 0.92971(5) 0.0468(6) Uani 0.533(3) 1 d D . P B 2
O2 O 0.9143(13) 0.4510(11) 0.9025(5) 0.070(3) Uani 0.533(3) 1 d D . P B 2
O3 O 0.8366(13) 0.4653(9) 0.97096(19) 0.122(4) Uani 0.533(3) 1 d D . P B 2
O4 O 0.6841(6) 0.4803(8) 0.9143(2) 0.089(2) Uani 0.533(3) 1 d D . P B 2
C15 C 0.7844(7) 0.2361(8) 0.9306(2) 0.0492(18) Uani 0.533(3) 1 d D . P B 2
F1 F 0.6836(7) 0.2023(7) 0.95266(19) 0.0644(17) Uani 0.533(3) 1 d D . P B 2
F2 F 0.7574(6) 0.1888(7) 0.89325(15) 0.0835(19) Uani 0.533(3) 1 d D . P B 2
F3 F 0.8878(6) 0.1678(6) 0.9431(2) 0.101(2) Uani 0.533(3) 1 d D . P B 2
S2 S 0.7420(2) 0.3412(3) 0.93442(6) 0.0417(7) Uani 0.467(3) 1 d D . P B 1
O5 O 0.6915(7) 0.3194(10) 0.89485(19) 0.076(3) Uani 0.467(3) 1 d D . P B 1
O6 O 0.7566(9) 0.2166(9) 0.9606(3) 0.059(2) Uani 0.467(3) 1 d D . P B 1
O7 O 0.6928(8) 0.4684(8) 0.9544(3) 0.083(3) Uani 0.467(3) 1 d D . P B 1
C16 C 0.9125(8) 0.3986(10) 0.9270(3) 0.046(2) Uani 0.467(3) 1 d D . P B 1
F4 F 0.9709(7) 0.4322(8) 0.96200(19) 0.084(2) Uani 0.467(3) 1 d D . P B 1
F5 F 0.9157(12) 0.5132(10) 0.9034(4) 0.066(3) Uani 0.467(3) 1 d D . P B 1
F6 F 0.9803(6) 0.2956(8) 0.9122(3) 0.108(3) Uani 0.467(3) 1 d D . P B 1

loop_
_atom_site_aniso_label
_atom_site_aniso_U_11
_atom_site_aniso_U_22
_atom_site_aniso_U_33
_atom_site_aniso_U_23
_atom_site_aniso_U_13
_atom_site_aniso_U_12
Fe2 0.0319(2) 0.0331(4) 0.0318(3) 0.0001(3) 0.00375(19) 0.0031(3)
Cl1 0.0372(6) 0.147(2) 0.0806(18) -0.0502(16) 0.0040(11) -0.0179(11)
Cl2 0.0739(16) 0.0516(7) 0.0471(12) 0.0202(7) 0.0240(7) 0.0143(8)
Cl3 0.0529(11) 0.0525(10) 0.0425(5) -0.0076(6) 0.0113(8) 0.0145(7)
O1 0.0393(14) 0.0278(11) 0.0349(14) -0.0020(10) -0.0006(11) 0.0022(11)
Fe1 0.0423(3) 0.0257(2) 0.0229(2) 0.00047(18) 0.0047(2) 0.0096(2)
N1 0.0428(15) 0.0342(15) 0.0288(13) 0.0024(11) 0.0060(12) 0.0113(12)
C1 0.095(3) 0.036(2) 0.025(2) -0.0011(17) 0.024(2) 0.026(2)
C2 0.105(4) 0.026(2) 0.028(2) -0.0062(16) 0.017(2) 0.003(2)
N2 0.0619(18) 0.0278(13) 0.0365(14) 0.0011(11) 0.0065(14) 0.0025(13)
C3 0.127(4) 0.0196(19) 0.046(3) 0.0060(18) 0.038(3) 0.017(2)
C4 0.128(5) 0.029(2) 0.042(3) 0.0124(19) 0.034(3) 0.015(2)
C5 0.087(3) 0.046(2) 0.031(2) 0.0165(19) 0.021(2) 0.025(2)
N3 0.0586(15) 0.0430(13) 0.0333(13) 0.0038(11) 0.0122(11) 0.0133(12)
C6 0.084(3) 0.056(3) 0.025(2) -0.001(2) 0.010(2) 0.029(2)
C7 0.064(3) 0.056(3) 0.029(2) -0.0187(19) 0.0027(18) 0.020(2)
N4 0.0379(16) 0.0393(14) 0.0347(13) -0.0050(11) -0.0016(12) 0.0105(12)
C8 0.045(2) 0.064(3) 0.044(2) -0.011(2) -0.0110(18) 0.022(2)
C9 0.038(2) 0.089(4) 0.049(3) -0.021(3) -0.004(2) 0.015(2)
C10 0.051(3) 0.075(3) 0.045(2) -0.009(2) -0.001(2) 0.034(2)
C11 0.055(3) 0.037(3) 0.0292(18) 0.0076(17) 0.0095(19) 0.000(2)
C12 0.091(3) 0.032(2) 0.059(3) -0.008(2) 0.009(2) -0.014(2)
C13 0.076(3) 0.053(4) 0.043(2) 0.006(2) 0.024(2) 0.021(3)
C14 0.048(3) 0.0303(19) 0.051(3) -0.012(2) -0.007(2) 0.0054(18)
Fe2' 0.0319(2) 0.0331(4) 0.0318(3) 0.0001(3) 0.00375(19) 0.0031(3)
Cl1' 0.0372(6) 0.147(2) 0.0806(18) -0.0502(16) 0.0040(11) -0.0179(11)
Cl2' 0.0739(16) 0.0516(7) 0.0471(12) 0.0202(7) 0.0240(7) 0.0143(8)
Cl3' 0.0529(11) 0.0525(10) 0.0425(5) -0.0076(6) 0.0113(8) 0.0145(7)
O1' 0.0393(14) 0.0278(11) 0.0349(14) -0.0020(10) -0.0006(11) 0.0022(11)
Fe1' 0.0423(3) 0.0257(2) 0.0229(2) 0.00047(18) 0.0047(2) 0.0096(2)
N1' 0.0619(18) 0.0278(13) 0.0365(14) 0.0011(11) 0.0065(14) 0.0025(13)
C1' 0.045(2) 0.064(3) 0.044(2) -0.011(2) -0.0110(18) 0.022(2)
C2' 0.051(3) 0.075(3) 0.045(2) -0.009(2) -0.001(2) 0.034(2)
N2' 0.0586(15) 0.0430(13) 0.0333(13) 0.0038(11) 0.0122(11) 0.0133(12)
C3' 0.095(3) 0.036(2) 0.025(2) -0.0011(17) 0.024(2) 0.026(2)
C4' 0.038(2) 0.089(4) 0.049(3) -0.021(3) -0.004(2) 0.015(2)
C5' 0.105(4) 0.026(2) 0.028(2) -0.0062(16) 0.017(2) 0.003(2)
N3' 0.0379(16) 0.0393(14) 0.0347(13) -0.0050(11) -0.0016(12) 0.0105(12)
C6' 0.127(4) 0.0196(19) 0.046(3) 0.0060(18) 0.038(3) 0.017(2)
C7' 0.087(3) 0.046(2) 0.031(2) 0.0165(19) 0.021(2) 0.025(2)
N4' 0.0428(15) 0.0342(15) 0.0288(13) 0.0024(11) 0.0060(12) 0.0113(12)
C8' 0.084(3) 0.056(3) 0.025(2) -0.001(2) 0.010(2) 0.029(2)
C9' 0.128(5) 0.029(2) 0.042(3) 0.0124(19) 0.034(3) 0.015(2)
C10' 0.064(3) 0.056(3) 0.029(2) -0.0187(19) 0.0027(18) 0.020(2)
C11' 0.091(3) 0.032(2) 0.059(3) -0.008(2) 0.009(2) -0.014(2)
C12' 0.076(3) 0.053(4) 0.043(2) 0.006(2) 0.024(2) 0.021(3)
C13' 0.048(3) 0.0303(19) 0.051(3) -0.012(2) -0.007(2) 0.0054(18)
C14' 0.055(3) 0.037(3) 0.0292(18) 0.0076(17) 0.0095(19) 0.000(2)
N6 0.090(3) 0.080(3) 0.082(3) 0.004(2) -0.028(3) 0.008(3)
C19 0.070(3) 0.065(3) 0.047(2) 0.000(2) -0.011(2) -0.012(2)
C20 0.056(3) 0.107(4) 0.066(3) -0.011(3) -0.007(2) 0.000(3)
N5 0.102(4) 0.115(4) 0.063(3) 0.008(3) 0.027(3) 0.038(3)
C17 0.070(3) 0.050(3) 0.049(2) 0.0013(19) 0.003(2) 0.011(2)
C18 0.061(3) 0.117(5) 0.076(3) -0.010(3) 0.004(3) 0.015(3)
S1 0.0683(15) 0.0355(10) 0.0373(10) -0.0004(7) 0.0111(9) -0.0016(10)
O2 0.054(4) 0.071(8) 0.085(6) 0.026(7) 0.018(4) -0.015(6)
O3 0.238(13) 0.086(6) 0.043(4) -0.024(4) 0.012(6) -0.058(7)
O4 0.074(4) 0.081(5) 0.114(6) 0.044(4) 0.037(4) 0.038(4)
C15 0.059(5) 0.039(4) 0.050(5) -0.009(4) 0.008(4) 0.008(4)
F1 0.090(5) 0.051(3) 0.054(4) -0.002(2) 0.032(3) -0.017(4)
F2 0.112(5) 0.086(4) 0.054(3) -0.034(3) 0.026(3) -0.039(4)
F3 0.107(5) 0.080(4) 0.116(5) 0.024(4) 0.003(4) 0.046(4)
S2 0.0387(11) 0.0478(15) 0.0388(11) 0.0102(9) 0.0041(8) 0.0010(10)
O5 0.073(5) 0.106(7) 0.046(4) 0.025(4) -0.023(3) -0.043(5)
O6 0.070(6) 0.055(5) 0.052(5) 0.019(4) 0.003(4) -0.008(4)
O7 0.083(5) 0.062(5) 0.107(7) 0.009(4) 0.048(5) 0.036(4)
C16 0.042(5) 0.047(5) 0.051(6) -0.010(4) 0.004(4) 0.005(4)
F4 0.091(5) 0.094(5) 0.063(4) 0.005(3) -0.034(4) -0.018(4)
F5 0.055(4) 0.079(7) 0.065(4) 0.030(6) -0.006(3) -0.017(5)
F6 0.063(4) 0.098(5) 0.163(7) -0.036(5) 0.037(4) 0.022(4)

loop_
_atom_type_symbol
_atom_type_description
_atom_type_scat_dispersion_real
_atom_type_scat_dispersion_imag
_atom_type_scat_source
C C 0.0033 0.0016 'International Tables Vol C Tables 4.2.6.8 and 6.1.1.4'
H H 0.0000 0.0000 'International Tables Vol C Tables 4.2.6.8 and 6.1.1.4'
N N 0.0061 0.0033 'International Tables Vol C Tables 4.2.6.8 and 6.1.1.4'
O O 0.0106 0.0060 'International Tables Vol C Tables 4.2.6.8 and 6.1.1.4'
Cl Cl 0.1484 0.1585 'International Tables Vol C Tables 4.2.6.8 and 6.1.1.4'
Fe Fe 0.3463 0.8444 'International Tables Vol C Tables 4.2.6.8 and 6.1.1.4'
S S 0.1246 0.1234 'International Tables Vol C Tables 4.2.6.8 and 6.1.1.4'
F F 0.0171 0.0103 'International Tables Vol C Tables 4.2.6.8 and 6.1.1.4'

loop_
_geom_angle_atom_site_label_1
_geom_angle_atom_site_label_2
_geom_angle_atom_site_label_3
_geom_angle
O1 Fe2 Cl3 106.70(16)
O1 Fe2 Cl2 109.47(17)
Cl3 Fe2 Cl2 110.79(11)
O1 Fe2 Cl1 109.53(16)
Cl3 Fe2 Cl1 112.23(11)
Cl2 Fe2 Cl1 108.09(14)
Fe1 O1 Fe2 169.9(3)
O1 Fe1 N1 108.58(18)
O1 Fe1 N3 111.9(2)
N1 Fe1 N3 139.51(19)
O1 Fe1 N2 95.14(17)
N1 Fe1 N2 83.70(14)
N3 Fe1 N2 92.38(18)
O1 Fe1 N4 98.05(17)
N1 Fe1 N4 92.02(14)
N3 Fe1 N4 82.76(19)
N2 Fe1 N4 166.81(15)
C1 N1 C11 109.5(4)
C1 N1 C10 107.0(3)
C11 N1 C10 109.3(4)
C1 N1 Fe1 106.0(3)
C11 N1 Fe1 107.1(3)
C10 N1 Fe1 117.8(2)
C2 C1 N1 111.7(4)
C2 C1 H1A 109.3
N1 C1 H1A 109.3
C2 C1 H1B 109.3
N1 C1 H1B 109.3
H1A C1 H1B 107.9
C1 C2 N2 111.3(4)
C1 C2 H2A 109.4
N2 C2 H2A 109.4
C1 C2 H2B 109.4
N2 C2 H2B 109.4
H2A C2 H2B 108.0
C12 N2 C2 108.7(4)
C12 N2 C3 109.6(4)
C2 N2 C3 107.3(3)
C12 N2 Fe1 113.1(3)
C2 N2 Fe1 103.9(2)
C3 N2 Fe1 113.8(3)
N2 C3 C4 113.6(4)
N2 C3 H3A 108.8
C4 C3 H3A 108.8
N2 C3 H3B 108.8
C4 C3 H3B 108.8
H3A C3 H3B 107.7
C5 C4 C3 114.1(5)
C5 C4 H4A 108.7
C3 C4 H4A 108.7
C5 C4 H4B 108.7
C3 C4 H4B 108.7
H4A C4 H4B 107.6
N3 C5 C4 114.9(4)
N3 C5 H5A 108.5
C4 C5 H5A 108.5
N3 C5 H5B 108.5
C4 C5 H5B 108.5
H5A C5 H5B 107.5
C6 N3 C13 109.0(5)
C6 N3 C5 107.6(4)
C13 N3 C5 108.3(5)
C6 N3 Fe1 107.0(3)
C13 N3 Fe1 107.0(4)
C5 N3 Fe1 117.7(3)
N3 C6 C7 111.1(4)
N3 C6 H6A 109.4
C7 C6 H6A 109.4
N3 C6 H6B 109.4
C7 C6 H6B 109.4
H6A C6 H6B 108.0
N4 C7 C6 110.1(3)
N4 C7 H7A 109.6
C6 C7 H7A 109.6
N4 C7 H7B 109.6
C6 C7 H7B 109.6
H7A C7 H7B 108.1
C14 N4 C7 108.7(3)
C14 N4 C8 107.6(4)
C7 N4 C8 108.5(3)
C14 N4 Fe1 112.3(3)
C7 N4 Fe1 104.9(3)
C8 N4 Fe1 114.6(3)
C9 C8 N4 114.1(4)
C9 C8 H8A 108.7
N4 C8 H8A 108.7
C9 C8 H8B 108.7
N4 C8 H8B 108.7
H8A C8 H8B 107.6
C8 C9 C10 115.2(5)
C8 C9 H9A 108.5
C10 C9 H9A 108.5
C8 C9 H9B 108.5
C10 C9 H9B 108.5
H9A C9 H9B 107.5
N1 C10 C9 114.6(4)
N1 C10 H10A 108.6
C9 C10 H10A 108.6
N1 C10 H10B 108.6
C9 C10 H10B 108.6
H10A C10 H10B 107.6
N1 C11 H11A 109.5
N1 C11 H11B 109.5
H11A C11 H11B 109.5
N1 C11 H11C 109.5
H11A C11 H11C 109.5
H11B C11 H11C 109.5
N2 C12 H12A 109.5
N2 C12 H12B 109.5
H12A C12 H12B 109.5
N2 C12 H12C 109.5
H12A C12 H12C 109.5
H12B C12 H12C 109.5
N3 C13 H13A 109.5
N3 C13 H13B 109.5
H13A C13 H13B 109.5
N3 C13 H13C 109.5
H13A C13 H13C 109.5
H13B C13 H13C 109.5
N4 C14 H14A 109.5
N4 C14 H14B 109.5
H14A C14 H14B 109.5
N4 C14 H14C 109.5
H14A C14 H14C 109.5
H14B C14 H14C 109.5
O1' Fe2' Cl1' 118.6(11)
O1' Fe2' Cl2' 105.1(11)
Cl1' Fe2' Cl2' 116.0(10)
O1' Fe2' Cl3' 109.6(10)
Cl1' Fe2' Cl3' 101.0(8)
Cl2' Fe2' Cl3' 105.8(8)
Fe1' O1' Fe2' 176.2(17)
O1' Fe1' N3' 98.0(9)
O1' Fe1' N1' 95.5(9)
N3' Fe1' N1' 166.5(8)
O1' Fe1' N4' 110.4(10)
N3' Fe1' N4' 83.8(6)
N1' Fe1' N4' 91.8(6)
O1' Fe1' N2' 100.4(11)
N3' Fe1' N2' 94.5(8)
N1' Fe1' N2' 82.8(7)
N4' Fe1' N2' 149.2(9)
C10' N1' C1' 106.1(14)
C10' N1' C11' 110.0(15)
C1' N1' C11' 101.0(15)
C10' N1' Fe1' 117.2(12)
C1' N1' Fe1' 110.0(10)
C11' N1' Fe1' 111.3(12)
C2' C1' N1' 114.2(16)
C2' C1' H1'A 108.7
N1' C1' H1'A 108.7
C2' C1' H1'B 108.7
N1' C1' H1'B 108.7
H1'A C1' H1'B 107.6
C1' C2' N2' 113.5(17)
C1' C2' H2'A 108.9
N2' C2' H2'A 108.9
C1' C2' H2'B 108.9
N2' C2' H2'B 108.9
H2'A C2' H2'B 107.7
C12' N2' C3' 112(2)
C12' N2' C2' 110(2)
C3' N2' C2' 105.0(17)
C12' N2' Fe1' 113(2)
C3' N2' Fe1' 110.5(12)
C2' N2' Fe1' 106.3(12)
C4' C3' N2' 114.4(18)
C4' C3' H3'A 108.7
N2' C3' H3'A 108.7
C4' C3' H3'B 108.7
N2' C3' H3'B 108.7
H3'A C3' H3'B 107.6
C3' C4' C5' 117.5(19)
C3' C4' H4'A 107.9
C5' C4' H4'A 107.9
C3' C4' H4'B 107.9
C5' C4' H4'B 107.9
H4'A C4' H4'B 107.2
C4' C5' N3' 111.3(17)
C4' C5' H5'A 109.4
N3' C5' H5'A 109.4
C4' C5' H5'B 109.4
N3' C5' H5'B 109.4
H5'A C5' H5'B 108.0
C6' N3' C13' 106.3(16)
C6' N3' C5' 107.5(15)
C13' N3' C5' 107.3(15)
C6' N3' Fe1' 108.1(11)
C13' N3' Fe1' 110.4(13)
C5' N3' Fe1' 116.7(11)
N3' C6' C7' 111.7(16)
N3' C6' H6'A 109.3
C7' C6' H6'A 109.3
N3' C6' H6'B 109.3
C7' C6' H6'B 109.3
H6'A C6' H6'B 107.9
N4' C7' C6' 111.7(17)
N4' C7' H7'A 109.3
C6' C7' H7'A 109.3
N4' C7' H7'B 109.3
C6' C7' H7'B 109.3
H7'A C7' H7'B 107.9
C8' N4' C14' 108.2(18)
C8' N4' C7' 109.1(15)
C14' N4' C7' 111.4(18)
C8' N4' Fe1' 116.0(11)
C14' N4' Fe1' 108.7(15)
C7' N4' Fe1' 103.3(11)
N4' C8' C9' 111.3(18)
N4' C8' H8'A 109.4
C9' C8' H8'A 109.4
N4' C8' H8'B 109.4
C9' C8' H8'B 109.4
H8'A C8' H8'B 108.0
C8' C9' C10' 111(2)
C8' C9' H9'A 109.4
C10' C9' H9'A 109.4
C8' C9' H9'B 109.4
C10' C9' H9'B 109.4
H9'A C9' H9'B 108.0
N1' C10' C9' 109.5(18)
N1' C10' H10C 109.8
C9' C10' H10C 109.8
N1' C10' H10D 109.8
C9' C10' H10D 109.8
H10C C10' H10D 108.2
N1' C11' H11D 109.5
N1' C11' H11E 109.5
H11D C11' H11E 109.5
N1' C11' H11F 109.5
H11D C11' H11F 109.5
H11E C11' H11F 109.5
N2' C12' H12D 109.5
N2' C12' H12E 109.5
H12D C12' H12E 109.5
N2' C12' H12F 109.5
H12D C12' H12F 109.5
H12E C12' H12F 109.5
N3' C13' H13D 109.5
N3' C13' H13E 109.5
H13D C13' H13E 109.5
N3' C13' H13F 109.5
H13D C13' H13F 109.5
H13E C13' H13F 109.5
N4' C14' H14D 109.5
N4' C14' H14E 109.5
H14D C14' H14E 109.5
N4' C14' H14F 109.5
H14D C14' H14F 109.5
H14E C14' H14F 109.5
N6 C19 C20 179.3(6)
C19 C20 H20A 109.5
C19 C20 H20B 109.5
H20A C20 H20B 109.5
C19 C20 H20C 109.5
H20A C20 H20C 109.5
H20B C20 H20C 109.5
N5 C17 C18 178.3(5)
C17 C18 H18A 109.5
C17 C18 H18B 109.5
H18A C18 H18B 109.5
C17 C18 H18C 109.5
H18A C18 H18C 109.5
H18B C18 H18C 109.5
O4 S1 O3 114.7(6)
O4 S1 O2 114.0(7)
O3 S1 O2 116.2(8)
O4 S1 C15 102.0(4)
O3 S1 C15 103.3(4)
O2 S1 C15 104.2(5)
F3 C15 F1 110.4(8)
F3 C15 F2 106.3(7)
F1 C15 F2 107.4(6)
F3 C15 S1 112.5(6)
F1 C15 S1 110.6(5)
F2 C15 S1 109.5(6)
O5 S2 O7 115.0(6)
O5 S2 O6 118.3(5)
O7 S2 O6 113.6(5)
O5 S2 C16 103.4(4)
O7 S2 C16 99.8(4)
O6 S2 C16 103.4(5)
F6 C16 F5 110.2(9)
F6 C16 F4 106.1(8)
F5 C16 F4 108.2(8)
F6 C16 S2 111.1(6)
F5 C16 S2 110.8(8)
F4 C16 S2 110.3(7)

loop_
_geom_bond_atom_site_label_1
_geom_bond_atom_site_label_2
_geom_bond_distance
Fe2 O1 1.771(3)
Fe2 Cl3 2.203(2)
Fe2 Cl2 2.2084(19)
Fe2 Cl1 2.214(2)
O1 Fe1 1.742(3)
Fe1 N1 2.138(2)
Fe1 N3 2.139(2)
Fe1 N2 2.197(3)
Fe1 N4 2.197(3)
N1 C1 1.485(6)
N1 C11 1.488(5)
N1 C10 1.508(6)
C1 C2 1.482(7)
C1 H1A 0.9900
C1 H1B 0.9900
C2 N2 1.497(5)
C2 H2A 0.9900
C2 H2B 0.9900
N2 C12 1.465(7)
N2 C3 1.504(5)
C3 C4 1.519(6)
C3 H3A 0.9900
C3 H3B 0.9900
C4 C5 1.518(8)
C4 H4A 0.9900
C4 H4B 0.9900
C5 N3 1.509(6)
C5 H5A 0.9900
C5 H5B 0.9900
N3 C6 1.480(7)
N3 C13 1.497(7)
C6 C7 1.495(7)
C6 H6A 0.9900
C6 H6B 0.9900
C7 N4 1.491(6)
C7 H7A 0.9900
C7 H7B 0.9900
N4 C14 1.490(6)
N4 C8 1.512(5)
C8 C9 1.501(7)
C8 H8A 0.9900
C8 H8B 0.9900
C9 C10 1.516(7)
C9 H9A 0.9900
C9 H9B 0.9900
C10 H10A 0.9900
C10 H10B 0.9900
C11 H11A 0.9800
C11 H11B 0.9800
C11 H11C 0.9800
C12 H12A 0.9800
C12 H12B 0.9800
C12 H12C 0.9800
C13 H13A 0.9800
C13 H13B 0.9800
C13 H13C 0.9800
C14 H14A 0.9800
C14 H14B 0.9800
C14 H14C 0.9800
Fe2' O1' 1.828(12)
Fe2' Cl1' 2.085(14)
Fe2' Cl2' 2.210(14)
Fe2' Cl3' 2.245(12)
O1' Fe1' 1.808(12)
Fe1' N3' 2.139(3)
Fe1' N1' 2.139(3)
Fe1' N4' 2.197(3)
Fe1' N2' 2.197(3)
N1' C10' 1.484(17)
N1' C1' 1.505(17)
N1' C11' 1.511(18)
C1' C2' 1.473(18)
C1' H1'A 0.9900
C1' H1'B 0.9900
C2' N2' 1.517(18)
C2' H2'A 0.9900
C2' H2'B 0.9900
N2' C12' 1.45(2)
N2' C3' 1.501(18)
C3' C4' 1.485(19)
C3' H3'A 0.9900
C3' H3'B 0.9900
C4' C5' 1.503(19)
C4' H4'A 0.9900
C4' H4'B 0.9900
C5' N3' 1.513(17)
C5' H5'A 0.9900
C5' H5'B 0.9900
N3' C6' 1.475(18)
N3' C13' 1.512(18)
C6' C7' 1.509(18)
C6' H6'A 0.9900
C6' H6'B 0.9900
C7' N4' 1.507(18)
C7' H7'A 0.9900
C7' H7'B 0.9900
N4' C8' 1.475(16)
N4' C14' 1.490(18)
C8' C9' 1.49(2)
C8' H8'A 0.9900
C8' H8'B 0.9900
C9' C10' 1.520(19)
C9' H9'A 0.9900
C9' H9'B 0.9900
C10' H10C 0.9900
C10' H10D 0.9900
C11' H11D 0.9800
C11' H11E 0.9800
C11' H11F 0.9800
C12' H12D 0.9800
C12' H12E 0.9800
C12' H12F 0.9800
C13' H13D 0.9800
C13' H13E 0.9800
C13' H13F 0.9800
C14' H14D 0.9800
C14' H14E 0.9800
C14' H14F 0.9800
N6 C19 1.124(6)
C19 C20 1.464(7)
C20 H20A 0.9800
C20 H20B 0.9800
C20 H20C 0.9800
N5 C17 1.111(6)
C17 C18 1.441(7)
C18 H18A 0.9800
C18 H18B 0.9800
C18 H18C 0.9800
S1 O4 1.425(7)
S1 O3 1.426(6)
S1 O2 1.440(12)
S1 C15 1.813(8)
C15 F3 1.284(9)
C15 F1 1.318(9)
C15 F2 1.334(8)
S2 O5 1.408(6)
S2 O7 1.447(7)
S2 O6 1.448(8)
S2 C16 1.840(9)
C16 F6 1.282(9)
C16 F5 1.316(12)
C16 F4 1.325(9)

loop_
_geom_torsion_atom_site_label_1
_geom_torsion_atom_site_label_2
_geom_torsion_atom_site_label_3
_geom_torsion_atom_site_label_4
_geom_torsion
Cl3 Fe2 O1 Fe1 -28.4(17)
Cl2 Fe2 O1 Fe1 91.6(17)
Cl1 Fe2 O1 Fe1 -150.1(16)
Fe2 O1 Fe1 N1 -119.0(17)
Fe2 O1 Fe1 N3 61.2(17)
Fe2 O1 Fe1 N2 155.9(17)
Fe2 O1 Fe1 N4 -24.2(17)
C11 N1 C1 C2 -75.2(4)
C10 N1 C1 C2 166.4(4)
Fe1 N1 C1 C2 39.9(4)
N1 C1 C2 N2 -56.8(5)
C1 C2 N2 C12 160.9(4)
C1 C2 N2 C3 -80.6(5)
C1 C2 N2 Fe1 40.2(4)
C12 N2 C3 C4 -67.8(6)
C2 N2 C3 C4 174.3(5)
Fe1 N2 C3 C4 59.9(6)
N2 C3 C4 C5 -74.8(6)
C3 C4 C5 N3 69.0(6)
C4 C5 N3 C6 -172.9(4)
C4 C5 N3 C13 69.4(6)
C4 C5 N3 Fe1 -52.0(6)
C13 N3 C6 C7 -75.5(5)
C5 N3 C6 C7 167.2(4)
Fe1 N3 C6 C7 39.8(5)
N3 C6 C7 N4 -56.9(5)
C6 C7 N4 C14 161.8(4)
C6 C7 N4 C8 -81.5(5)
C6 C7 N4 Fe1 41.4(4)
C14 N4 C8 C9 -68.2(5)
C7 N4 C8 C9 174.3(4)
Fe1 N4 C8 C9 57.5(5)
N4 C8 C9 C10 -72.8(6)
C1 N1 C10 C9 -172.2(4)
C11 N1 C10 C9 69.2(5)
Fe1 N1 C10 C9 -53.2(5)
C8 C9 C10 N1 69.3(6)
C10' N1' C1' C2' 103(2)
C11' N1' C1' C2' -142(2)
Fe1' N1' C1' C2' -25(2)
N1' C1' C2' N2' 42(3)
C1' C2' N2' C12' 87(3)
C1' C2' N2' C3' -153(2)
C1' C2' N2' Fe1' -36(3)
C12' N2' C3' C4' -69(3)
C2' N2' C3' C4' 172(2)
Fe1' N2' C3' C4' 58(2)
N2' C3' C4' C5' -78(3)
C3' C4' C5' N3' 72(3)
C4' C5' N3' C6' -173.5(16)
C4' C5' N3' C13' 72(2)
C4' C5' N3' Fe1' -52(2)
C13' N3' C6' C7' -152(2)
C5' N3' C6' C7' 93(2)
Fe1' N3' C6' C7' -34(2)
N3' C6' C7' N4' 54(3)
C6' C7' N4' C8' -166.1(19)
C6' C7' N4' C14' 74(3)
C6' C7' N4' Fe1' -42(2)
C14' N4' C8' C9' -67(2)
C7' N4' C8' C9' 171.2(18)
Fe1' N4' C8' C9' 55(2)
N4' C8' C9' C10' -82(2)
C1' N1' C10' C9' 179.3(17)
C11' N1' C10' C9' 71(2)
Fe1' N1' C10' C9' -58(2)
C8' C9' C10' N1' 82(2)
O4 S1 C15 F3 178.8(6)
O3 S1 C15 F3 -61.9(8)
O2 S1 C15 F3 60.0(9)
O4 S1 C15 F1 -57.2(7)
O3 S1 C15 F1 62.1(8)
O2 S1 C15 F1 -176.1(9)
O4 S1 C15 F2 60.9(6)
O3 S1 C15 F2 -179.8(7)
O2 S1 C15 F2 -57.9(9)
O5 S2 C16 F6 -66.5(9)
O7 S2 C16 F6 174.6(8)
O6 S2 C16 F6 57.3(9)
O5 S2 C16 F5 56.3(9)
O7 S2 C16 F5 -62.5(8)
O6 S2 C16 F5 -179.8(8)
O5 S2 C16 F4 176.1(7)
O7 S2 C16 F4 57.3(8)
O6 S2 C16 F4 -60.0(8)
